data_4334004
loop_
_publ_author_name
'Yoichi Habata'
'Aya Taniguchi'
'Mari Ikeda'
'Takao Hiraoka'
'Noriko Matsuyama'
'Sakiko Otsuka'
'Shunsuke Kuwahara'

_publ_section_title
;
 Argentivorous Molecules Bearing Two Aromatic Side-Arms: Ag+-\p and CH-\p
 Interactions in the Solid State and in Solution
;
_journal_name_full 'Inorganic Chemistry'
_journal_page_first 2542
_journal_page_last 2549
_journal_paper_doi 10.1021/ic302511e
_journal_volume 52
_journal_year 2013
_chemical_formula_sum 'C23 H28 Ag F7 N4 O3 S'
_chemical_formula_weight 681.42
_chemical_name_systematic
; 
 ? 
;
_space_group_IT_number 14
_symmetry_cell_setting monoclinic
_symmetry_space_group_name_Hall '-P 2ybc'
_symmetry_space_group_name_H-M 'P 1 21/c 1'
_atom_sites_solution_hydrogens geom
_atom_sites_solution_primary direct
_atom_sites_solution_secondary difmap
_audit_creation_method SHELXL-97
_cell_angle_alpha 90.00
_cell_angle_beta 100.386(2)
_cell_angle_gamma 90.00
_cell_formula_units_Z 4
_cell_length_a 20.7362(19)
_cell_length_b 10.8673(10)
_cell_length_c 12.0256(11)
_cell_measurement_temperature 298
_cell_volume 2665.5(4)
_computing_cell_refinement 'Bruker SMART'
_computing_data_collection 'Bruker SMART'
_computing_data_reduction 'Bruker SAINT'
_computing_molecular_graphics 'Bruker SHELXTL'
_computing_publication_material 'Bruker SHELXTL'
_computing_structure_refinement 'SHELXL-97 (Sheldrick, 1997)'
_computing_structure_solution 'SHELXS-97 (Sheldrick, 1990)'
_diffrn_ambient_temperature 298
_diffrn_detector_area_resol_mean 8.366
_diffrn_measured_fraction_theta_full 0.992
_diffrn_measured_fraction_theta_max 0.992
_diffrn_measurement_device_type 'CCD area detector'
_diffrn_measurement_method 'phi and omega scans'
_diffrn_radiation_monochromator graphite
_diffrn_radiation_source 'fine-focus sealed tube'
_diffrn_radiation_type MoK\a
_diffrn_radiation_wavelength 0.71073
_diffrn_reflns_av_R_equivalents 0.0504
_diffrn_reflns_av_sigmaI/netI 0.0693
_diffrn_reflns_limit_h_max 26
_diffrn_reflns_limit_h_min -27
_diffrn_reflns_limit_k_max 14
_diffrn_reflns_limit_k_min -13
_diffrn_reflns_limit_l_max 16
_diffrn_reflns_limit_l_min -10
_diffrn_reflns_number 19556
_diffrn_reflns_theta_full 28.37
_diffrn_reflns_theta_max 28.37
_diffrn_reflns_theta_min 1.00
_exptl_absorpt_coefficient_mu 0.917
_exptl_absorpt_correction_T_max 0.9386
_exptl_absorpt_correction_T_min 0.7337
_exptl_absorpt_correction_type empirical
_exptl_absorpt_process_details 'SADABS, Sheldrick, 1996'
_exptl_crystal_colour colorless
_exptl_crystal_density_diffrn 1.698
_exptl_crystal_description plate
_exptl_crystal_F_000 1376
_exptl_crystal_size_max 0.36
_exptl_crystal_size_mid 0.17
_exptl_crystal_size_min 0.07
_refine_diff_density_max 1.599
_refine_diff_density_min -0.535
_refine_diff_density_rms 0.116
_refine_ls_extinction_method none
_refine_ls_goodness_of_fit_ref 1.101
_refine_ls_hydrogen_treatment mixed
_refine_ls_matrix_type full
_refine_ls_number_parameters 360
_refine_ls_number_reflns 6632
_refine_ls_number_restraints 18
_refine_ls_restrained_S_all 1.112
_refine_ls_R_factor_all 0.1264
_refine_ls_R_factor_gt 0.0863
_refine_ls_shift/su_max 0.000
_refine_ls_shift/su_mean 0.000
_refine_ls_structure_factor_coef Fsqd
_refine_ls_weighting_details 'calc w=1/[\s^2^(Fo^2^)+(0.0835P)^2^+5.1969P] where P=(Fo^2^+2Fc^2^)/3'
_refine_ls_weighting_scheme calc
_refine_ls_wR_factor_gt 0.1860
_refine_ls_wR_factor_ref 0.2089
_reflns_number_gt 4472
_reflns_number_total 6632
_reflns_threshold_expression >2sigma(I)
_cod_data_source_file ic302511e_si_002_01.cif
_cod_data_source_block 1a_AgOTf
_cod_database_code 4334004

loop_
_symmetry_equiv_pos_as_xyz
'x, y, z'
'-x, y+1/2, -z+1/2'
'-x, -y, -z'
'x, -y-1/2, z-1/2'

loop_
_atom_site_label
_atom_site_type_symbol
_atom_site_fract_x
_atom_site_fract_y
_atom_site_fract_z
_atom_site_U_iso_or_equiv
_atom_site_adp_type
_atom_site_occupancy
_atom_site_symmetry_multiplicity
_atom_site_calc_flag
_atom_site_refinement_flags
Ag1 Ag 0.24333(3) 0.63255(4) 0.98595(5) 0.0530(2) Uani 1 1 d .
S2 S 0.22647(8) 0.94072(14) 0.92607(14) 0.0481(4) Uani 1 1 d .
O2 O 0.2613(2) 1.0441(5) 0.9781(5) 0.0805(16) Uani 1 1 d .
N1 N 0.3686(3) 0.6452(5) 0.9808(5) 0.0590(15) Uani 1 1 d .
C1 C 0.4614(3) 0.8003(6) 0.9971(5) 0.0478(14) Uani 1 1 d .
O1 O 0.2183(3) 0.8446(4) 1.0043(4) 0.0653(13) Uani 1 1 d .
C7 C 0.0819(3) 0.5584(7) 0.9617(6) 0.0596(18) Uani 1 1 d .
N2 N 0.2951(3) 0.4838(5) 1.1193(5) 0.0546(14) Uani 1 1 d .
C21 C 0.1445(3) 1.0005(7) 0.8829(6) 0.0617(18) Uani 1 1 d .
F1 F 0.5506(3) 0.9540(5) 0.8066(4) 0.1019(18) Uani 1 1 d .
C13 C 0.3906(3) 0.7709(6) 1.0052(5) 0.0496(15) Uani 1 1 d .
H13A H 0.3842 0.7909 1.0811 0.060 Uiso 1 1 calc R
H13B H 0.3623 0.8250 0.9537 0.060 Uiso 1 1 calc R
N4 N 0.2544(3) 0.5968(6) 0.7946(5) 0.0610(16) Uani 1 1 d .
C2 C 0.4753(4) 0.8626(6) 0.9051(6) 0.0554(16) Uani 1 1 d .
H2 H 0.4415 0.8854 0.8471 0.066 Uiso 1 1 calc R
C19 C 0.2585(5) 0.3703(7) 1.1045(8) 0.090(3) Uani 1 1 d .
H19A H 0.2894 0.3035 1.1253 0.108 Uiso 1 1 calc R
H19B H 0.2290 0.3702 1.1586 0.108 Uiso 1 1 calc R
F6 F 0.1199(2) 1.0404(5) 0.9693(4) 0.0934(16) Uani 1 1 d .
C4 C 0.5909(4) 0.8603(7) 0.9805(8) 0.069(2) Uani 1 1 d .
H4 H 0.6339 0.8795 0.9751 0.083 Uiso 1 1 calc R
C6 C 0.5130(3) 0.7695(7) 1.0826(6) 0.0576(17) Uani 1 1 d .
H6 H 0.5051 0.7290 1.1469 0.069 Uiso 1 1 calc R
N3 N 0.1808(3) 0.4373(5) 0.9353(5) 0.0541(13) Uani 1 1 d U
F2 F 0.6252(2) 0.7673(5) 1.1551(5) 0.1018(18) Uani 1 1 d .
F7 F 0.1038(3) 0.9163(6) 0.8326(5) 0.1088(19) Uani 1 1 d .
C8 C 0.1047(4) 0.6288(7) 1.0564(7) 0.067(2) Uani 1 1 d .
H8 H 0.1398 0.6018 1.1104 0.080 Uiso 1 1 calc R
F5 F 0.1444(3) 1.0927(5) 0.8113(5) 0.1028(18) Uani 1 1 d .
C3 C 0.5388(4) 0.8913(7) 0.8985(7) 0.064(2) Uani 1 1 d .
C10 C 0.0238(5) 0.7806(10) 0.9929(12) 0.102(3) Uani 1 1 d .
H10 H 0.0035 0.8548 1.0041 0.122 Uiso 1 1 calc R
C16 C 0.3244(5) 0.6291(10) 0.7854(7) 0.090(3) Uani 1 1 d U
H16A H 0.3338 0.5898 0.7176 0.108 Uiso 1 1 calc R
H16B H 0.3260 0.7172 0.7732 0.108 Uiso 1 1 calc R
C5 C 0.5749(4) 0.7988(7) 1.0715(7) 0.065(2) Uani 1 1 d .
C9 C 0.0751(5) 0.7378(9) 1.0692(8) 0.077(2) Uani 1 1 d .
F3 F 0.0973(4) 0.8074(6) 1.1608(6) 0.135(2) Uani 1 1 d .
C15 C 0.3756(4) 0.6001(10) 0.8732(7) 0.084(2) Uani 1 1 d U
H15A H 0.4160 0.6324 0.8549 0.101 Uiso 1 1 calc R
H15B H 0.3798 0.5112 0.8778 0.101 Uiso 1 1 calc R
C20 C 0.3625(4) 0.4655(12) 1.1038(9) 0.109(4) Uani 1 1 d .
H20A H 0.3866 0.4327 1.1742 0.131 Uiso 1 1 calc R
H20B H 0.3618 0.4017 1.0472 0.131 Uiso 1 1 calc R
C14 C 0.1136(4) 0.4339(8) 0.9532(8) 0.081(2) Uani 1 1 d U
H14A H 0.1123 0.3885 1.0221 0.097 Uiso 1 1 calc R
H14B H 0.0876 0.3887 0.8913 0.097 Uiso 1 1 calc R
C12 C 0.0313(4) 0.5986(9) 0.8824(8) 0.079(2) Uani 1 1 d .
H12 H 0.0158 0.5520 0.8182 0.095 Uiso 1 1 calc R
C17 C 0.2328(6) 0.4751(8) 0.7653(8) 0.106(4) Uani 1 1 d .
H17A H 0.2195 0.4715 0.6838 0.127 Uiso 1 1 calc R
H17B H 0.2700 0.4203 0.7854 0.127 Uiso 1 1 calc R
C18 C 0.1816(5) 0.4290(11) 0.8135(8) 0.106(4) Uani 1 1 d .
H18A H 0.1775 0.3424 0.7938 0.128 Uiso 1 1 calc R
H18B H 0.1419 0.4687 0.7751 0.128 Uiso 1 1 calc R
F4 F -0.0463(4) 0.7497(8) 0.8192(9) 0.201(5) Uani 1 1 d .
C11 C 0.0033(4) 0.7111(12) 0.8998(11) 0.100(4) Uani 1 1 d .
O3 O 0.2440(3) 0.8991(5) 0.8229(5) 0.0842(18) Uani 1 1 d .
C22 C 0.3980(5) 0.5604(9) 1.0735(11) 0.112(4) Uani 1 1 d .
H22A H 0.4373 0.5258 1.0527 0.134 Uiso 1 1 calc R
H22B H 0.4120 0.6101 1.1404 0.134 Uiso 1 1 calc R
C23 C 0.2214(5) 0.3420(8) 0.9990(8) 0.092(3) Uani 1 1 d U
H23A H 0.1928 0.2740 1.0095 0.111 Uiso 1 1 calc R
H23B H 0.2514 0.3121 0.9518 0.111 Uiso 1 1 calc R
H1A H 0.232(3) 0.641(6) 0.756(5) 0.035(17) Uiso 1 1 d .
H1 H 0.300(4) 0.510(7) 1.181(7) 0.07(2) Uiso 1 1 d .

loop_
_atom_site_aniso_label
_atom_site_aniso_U_11
_atom_site_aniso_U_22
_atom_site_aniso_U_33
_atom_site_aniso_U_23
_atom_site_aniso_U_13
_atom_site_aniso_U_12
Ag1 0.0581(3) 0.0366(3) 0.0717(4) -0.0025(2) 0.0317(3) -0.0002(2)
S2 0.0525(9) 0.0416(8) 0.0547(10) 0.0061(7) 0.0213(7) 0.0061(7)
O2 0.056(3) 0.073(4) 0.109(5) -0.001(3) 0.007(3) -0.014(3)
N1 0.060(3) 0.052(3) 0.074(4) -0.006(3) 0.034(3) -0.004(3)
C1 0.052(4) 0.047(4) 0.044(4) -0.009(3) 0.008(3) 0.001(3)
O1 0.096(4) 0.044(3) 0.064(3) 0.008(2) 0.035(3) 0.018(2)
C7 0.043(4) 0.072(5) 0.066(5) 0.006(4) 0.017(3) -0.018(3)
N2 0.072(4) 0.058(4) 0.036(3) -0.004(3) 0.015(3) -0.007(3)
C21 0.048(4) 0.070(5) 0.067(5) 0.001(4) 0.011(3) -0.002(3)
F1 0.114(4) 0.121(4) 0.078(3) 0.007(3) 0.036(3) -0.052(3)
C13 0.046(3) 0.058(4) 0.046(4) -0.008(3) 0.008(3) 0.008(3)
N4 0.064(4) 0.065(4) 0.057(4) 0.028(3) 0.022(3) 0.013(3)
C2 0.061(4) 0.058(4) 0.045(4) -0.006(3) 0.002(3) -0.011(3)
C19 0.128(8) 0.048(4) 0.083(6) 0.013(4) -0.011(6) -0.005(5)
F6 0.072(3) 0.115(4) 0.101(4) -0.008(3) 0.037(3) 0.028(3)
C4 0.057(4) 0.060(5) 0.092(6) -0.030(4) 0.019(4) -0.006(4)
C6 0.060(4) 0.065(4) 0.046(4) -0.001(3) 0.004(3) 0.003(3)
N3 0.059(3) 0.044(3) 0.062(3) 0.000(2) 0.016(3) -0.008(2)
F2 0.057(3) 0.113(4) 0.119(4) -0.002(3) -0.029(3) 0.006(3)
F7 0.086(4) 0.144(5) 0.091(4) -0.015(4) 0.001(3) -0.048(4)
C8 0.064(5) 0.073(5) 0.065(5) 0.006(4) 0.017(4) -0.008(4)
F5 0.104(4) 0.098(4) 0.105(4) 0.047(3) 0.014(3) 0.030(3)
C3 0.077(5) 0.058(4) 0.061(5) -0.010(3) 0.020(4) -0.018(4)
C10 0.063(6) 0.076(6) 0.175(12) 0.012(7) 0.047(7) -0.005(5)
C16 0.093(6) 0.127(7) 0.062(5) 0.022(5) 0.046(4) 0.022(5)
C5 0.054(4) 0.061(5) 0.073(5) -0.016(4) -0.006(4) 0.000(3)
C9 0.073(6) 0.080(6) 0.088(6) -0.006(5) 0.040(5) -0.020(5)
F3 0.168(6) 0.123(5) 0.128(5) -0.057(4) 0.068(5) -0.030(5)
C15 0.066(5) 0.109(6) 0.087(5) -0.036(5) 0.043(4) -0.022(4)
C20 0.069(6) 0.168(11) 0.090(7) 0.068(7) 0.012(5) 0.021(6)
C14 0.070(5) 0.068(5) 0.112(6) -0.007(4) 0.036(4) -0.024(4)
C12 0.051(4) 0.105(7) 0.081(6) 0.009(5) 0.009(4) -0.028(5)
C17 0.198(12) 0.064(6) 0.073(6) -0.003(4) 0.070(7) -0.007(6)
C18 0.102(7) 0.145(9) 0.076(6) -0.049(6) 0.026(5) -0.071(7)
F4 0.095(5) 0.196(8) 0.277(11) 0.093(8) -0.059(6) -0.002(5)
C11 0.039(4) 0.116(9) 0.136(9) 0.048(8) -0.007(5) -0.009(5)
O3 0.121(5) 0.070(3) 0.075(4) 0.017(3) 0.054(3) 0.032(3)
C22 0.075(6) 0.076(6) 0.189(12) 0.058(7) 0.037(7) 0.019(5)
C23 0.107(6) 0.058(5) 0.100(6) 0.014(4) -0.011(5) -0.016(4)

loop_
_atom_type_symbol
_atom_type_description
_atom_type_scat_dispersion_real
_atom_type_scat_dispersion_imag
_atom_type_scat_source
C C 0.0033 0.0016 'International Tables Vol C Tables 4.2.6.8 and 6.1.1.4'
H H 0.0000 0.0000 'International Tables Vol C Tables 4.2.6.8 and 6.1.1.4'
N N 0.0061 0.0033 'International Tables Vol C Tables 4.2.6.8 and 6.1.1.4'
O O 0.0106 0.0060 'International Tables Vol C Tables 4.2.6.8 and 6.1.1.4'
F F 0.0171 0.0103 'International Tables Vol C Tables 4.2.6.8 and 6.1.1.4'
S S 0.1246 0.1234 'International Tables Vol C Tables 4.2.6.8 and 6.1.1.4'
Ag Ag -0.8971 1.1015 'International Tables Vol C Tables 4.2.6.8 and 6.1.1.4'

loop_
_geom_angle_atom_site_label_1
_geom_angle_atom_site_label_2
_geom_angle_atom_site_label_3
_geom_angle
O1 Ag1 N4 107.9(2)
O1 Ag1 N2 132.2(2)
N4 Ag1 N2 115.3(2)
O1 Ag1 N3 137.0(2)
N4 Ag1 N3 76.3(2)
N2 Ag1 N3 74.9(2)
O1 Ag1 N1 100.66(19)
N4 Ag1 N1 73.5(2)
N2 Ag1 N1 74.0(2)
N3 Ag1 N1 120.82(18)
O2 S2 O3 116.4(4)
O2 S2 O1 113.4(4)
O3 S2 O1 114.7(3)
O2 S2 C21 102.7(3)
O3 S2 C21 103.7(4)
O1 S2 C21 103.5(4)
C15 N1 C13 115.5(6)
C15 N1 C22 111.9(8)
C13 N1 C22 111.1(7)
C15 N1 Ag1 105.6(5)
C13 N1 Ag1 108.7(4)
C22 N1 Ag1 102.9(5)
C2 C1 C6 118.2(6)
C2 C1 C13 120.0(6)
C6 C1 C13 121.7(6)
S2 O1 Ag1 126.1(3)
C12 C7 C8 120.5(8)
C12 C7 C14 121.9(8)
C8 C7 C14 117.5(7)
C19 N2 C20 111.3(8)
C19 N2 Ag1 109.5(5)
C20 N2 Ag1 109.4(5)
C19 N2 H1 114(6)
C20 N2 H1 102(6)
Ag1 N2 H1 111(6)
F6 C21 F7 106.6(6)
F6 C21 F5 108.2(7)
F7 C21 F5 107.6(6)
F6 C21 S2 111.8(5)
F7 C21 S2 111.9(6)
F5 C21 S2 110.5(5)
N1 C13 C1 117.0(5)
N1 C13 H13A 108.0
C1 C13 H13A 108.0
N1 C13 H13B 108.0
C1 C13 H13B 108.0
H13A C13 H13B 107.3
C17 N4 C16 117.5(8)
C17 N4 Ag1 108.0(5)
C16 N4 Ag1 107.0(5)
C17 N4 H1A 108(5)
C16 N4 H1A 107(5)
Ag1 N4 H1A 110(5)
C3 C2 C1 120.2(7)
C3 C2 H2 119.9
C1 C2 H2 119.9
C23 C19 N2 119.5(7)
C23 C19 H19A 107.4
N2 C19 H19A 107.4
C23 C19 H19B 107.4
N2 C19 H19B 107.4
H19A C19 H19B 107.0
C3 C4 C5 115.0(7)
C3 C4 H4 122.5
C5 C4 H4 122.5
C5 C6 C1 119.3(7)
C5 C6 H6 120.3
C1 C6 H6 120.3
C14 N3 C23 112.5(7)
C14 N3 C18 109.2(7)
C23 N3 C18 111.7(8)
C14 N3 Ag1 117.1(5)
C23 N3 Ag1 104.4(5)
C18 N3 Ag1 101.3(5)
C9 C8 C7 118.8(8)
C9 C8 H8 120.6
C7 C8 H8 120.6
F1 C3 C4 118.4(7)
F1 C3 C2 118.6(7)
C4 C3 C2 123.0(7)
C11 C10 C9 117.3(10)
C11 C10 H10 121.3
C9 C10 H10 121.3
C15 C16 N4 120.1(7)
C15 C16 H16A 107.3
N4 C16 H16A 107.3
C15 C16 H16B 107.3
N4 C16 H16B 107.3
H16A C16 H16B 106.9
C6 C5 F2 119.0(8)
C6 C5 C4 124.2(7)
F2 C5 C4 116.8(7)
F3 C9 C8 119.2(9)
F3 C9 C10 118.1(10)
C8 C9 C10 122.7(9)
C16 C15 N1 115.2(8)
C16 C15 H15A 108.5
N1 C15 H15A 108.5
C16 C15 H15B 108.5
N1 C15 H15B 108.5
H15A C15 H15B 107.5
C22 C20 N2 120.7(10)
C22 C20 H20A 107.1
N2 C20 H20A 107.1
C22 C20 H20B 107.1
N2 C20 H20B 107.1
H20A C20 H20B 106.8
N3 C14 C7 115.4(6)
N3 C14 H14A 108.4
C7 C14 H14A 108.4
N3 C14 H14B 108.4
C7 C14 H14B 108.4
H14A C14 H14B 107.5
C7 C12 C11 118.0(9)
C7 C12 H12 121.0
C11 C12 H12 121.0
C18 C17 N4 117.6(8)
C18 C17 H17A 107.9
N4 C17 H17A 107.9
C18 C17 H17B 107.9
N4 C17 H17B 107.9
H17A C17 H17B 107.2
C17 C18 N3 122.6(8)
C17 C18 H18A 106.7
N3 C18 H18A 106.7
C17 C18 H18B 106.7
N3 C18 H18B 106.7
H18A C18 H18B 106.6
F4 C11 C10 120.5(13)
F4 C11 C12 116.9(12)
C10 C11 C12 122.7(8)
C20 C22 N1 120.3(9)
C20 C22 H22A 107.3
N1 C22 H22A 107.3
C20 C22 H22B 107.3
N1 C22 H22B 107.3
H22A C22 H22B 106.9
C19 C23 N3 119.5(8)
C19 C23 H23A 107.5
N3 C23 H23A 107.5
C19 C23 H23B 107.5
N3 C23 H23B 107.5
H23A C23 H23B 107.0

loop_
_geom_bond_atom_site_label_1
_geom_bond_atom_site_label_2
_geom_bond_distance
Ag1 O1 2.381(4)
Ag1 N4 2.386(6)
Ag1 N2 2.391(6)
Ag1 N3 2.504(5)
Ag1 N1 2.613(6)
S2 O2 1.419(6)
S2 O3 1.428(6)
S2 O1 1.436(5)
S2 C21 1.807(7)
N1 C15 1.415(10)
N1 C13 1.452(8)
N1 C22 1.489(11)
C1 C2 1.371(9)
C1 C6 1.383(9)
C1 C13 1.524(9)
C7 C12 1.357(11)
C7 C8 1.382(11)
C7 C14 1.516(11)
N2 C19 1.442(10)
N2 C20 1.456(11)
N2 H1 0.79(8)
C21 F6 1.312(9)
C21 F7 1.315(8)
C21 F5 1.321(9)
F1 C3 1.357(9)
C13 H13A 0.9700
C13 H13B 0.9700
N4 C17 1.421(11)
N4 C16 1.516(11)
N4 H1A 0.76(6)
C2 C3 1.369(11)
C2 H2 0.9300
C19 C23 1.394(12)
C19 H19A 0.9700
C19 H19B 0.9700
C4 C3 1.367(11)
C4 C5 1.373(12)
C4 H4 0.9300
C6 C5 1.354(11)
C6 H6 0.9300
N3 C14 1.448(10)
N3 C23 1.461(10)
N3 C18 1.470(11)
F2 C5 1.355(9)
C8 C9 1.356(12)
C8 H8 0.9300
C10 C11 1.354(16)
C10 C9 1.356(15)
C10 H10 0.9300
C16 C15 1.392(13)
C16 H16A 0.9700
C16 H16B 0.9700
C9 F3 1.347(10)
C15 H15A 0.9700
C15 H15B 0.9700
C20 C22 1.355(13)
C20 H20A 0.9700
C20 H20B 0.9700
C14 H14A 0.9700
C14 H14B 0.9700
C12 C11 1.386(15)
C12 H12 0.9300
C17 C18 1.391(13)
C17 H17A 0.9700
C17 H17B 0.9700
C18 H18A 0.9700
C18 H18B 0.9700
F4 C11 1.347(11)
C22 H22A 0.9700
C22 H22B 0.9700
C23 H23A 0.9700
C23 H23B 0.9700
